data_7012185
loop_
_publ_author_name
'Guzei, Ilia A.'
'Li, Kelin'
'Bikzhanova, Galina A.'
'Darkwa, James'
'Mapolie, Selwyn F.'

_publ_section_title
;
 Benzenedicarbonyl and benzenetricarbonyl linker pyrazolyl complexes of
 palladium(II): synthesis, X-ray structures and evaluation as ethylene
 polymerisation catalysts
;
_journal_coden_ASTM DTARAF
_journal_issue 4
_journal_name_full 'Dalton Transactions'
_journal_page_first 715
_journal_page_last 722
_journal_paper_doi 10.1039/b208376k
_journal_year 2003
_chemical_formula_sum 'C16 H14 N4 O2'
_chemical_formula_weight 294.31
_space_group_IT_number 15
_symmetry_cell_setting monoclinic
_symmetry_space_group_name_Hall '-C 2yc'
_symmetry_space_group_name_H-M 'C 1 2/c 1'
_atom_sites_solution_hydrogens geom
_atom_sites_solution_primary direct
_atom_sites_solution_secondary difmap
_audit_creation_method SHELXL-97
_cell_angle_alpha 90.00
_cell_angle_beta 100.922(2)
_cell_angle_gamma 90.00
_cell_formula_units_Z 4
_cell_length_a 18.538(2)
_cell_length_b 7.2850(7)
_cell_length_c 11.3601(13)
_cell_measurement_temperature 296(2)
_cell_volume 1506.4(3)
_computing_cell_refinement 'Bruker SMART'
_computing_data_collection 'Bruker SMART'
_computing_data_reduction 'Bruker SAINT'
_computing_molecular_graphics 'Bruker SHELXTL'
_computing_publication_material 'Bruker SHELXTL'
_computing_structure_refinement 'SHELXL-97 (Sheldrick, 1997)'
_computing_structure_solution 'SHELXS-97 (Sheldrick, 1990)'
_diffrn_ambient_temperature 296(2)
_diffrn_measured_fraction_theta_full 0.936
_diffrn_measured_fraction_theta_max 0.936
_diffrn_measurement_device_type 'CCD area detector'
_diffrn_measurement_method 'phi and omega scans'
_diffrn_radiation_monochromator graphite
_diffrn_radiation_source 'fine-focus sealed tube'
_diffrn_radiation_type MoK\a
_diffrn_radiation_wavelength 0.71073
_diffrn_reflns_av_R_equivalents 0.0000
_diffrn_reflns_av_sigmaI/netI 0.0154
_diffrn_reflns_limit_h_max 22
_diffrn_reflns_limit_h_min -23
_diffrn_reflns_limit_k_max 8
_diffrn_reflns_limit_k_min 0
_diffrn_reflns_limit_l_max 14
_diffrn_reflns_limit_l_min 0
_diffrn_reflns_number 1442
_diffrn_reflns_theta_full 26.35
_diffrn_reflns_theta_max 26.35
_diffrn_reflns_theta_min 2.24
_exptl_absorpt_coefficient_mu 0.089
_exptl_absorpt_correction_T_max 0.9643
_exptl_absorpt_correction_T_min 0.9609
_exptl_absorpt_correction_type 'Empirical with SADABS'
_exptl_crystal_density_diffrn 1.298
_exptl_crystal_density_meas 0
_exptl_crystal_density_method 'not measured'
_exptl_crystal_F_000 616
_exptl_crystal_size_max 0.45
_exptl_crystal_size_mid 0.43
_exptl_crystal_size_min 0.41
_refine_diff_density_max 0.156
_refine_diff_density_min -0.126
_refine_diff_density_rms 0.029
_refine_ls_extinction_coef 0.0098(17)
_refine_ls_extinction_expression Fc^*^=kFc[1+0.001xFc^2^\l^3^/sin(2\q)]^-1/4^
_refine_ls_extinction_method SHELXL
_refine_ls_goodness_of_fit_ref 1.022
_refine_ls_hydrogen_treatment mixed
_refine_ls_matrix_type full
_refine_ls_number_parameters 103
_refine_ls_number_reflns 1442
_refine_ls_number_restraints 0
_refine_ls_restrained_S_all 1.022
_refine_ls_R_factor_all 0.0475
_refine_ls_R_factor_gt 0.0386
_refine_ls_shift/su_max 0.000
_refine_ls_shift/su_mean 0.000
_refine_ls_structure_factor_coef Fsqd
_refine_ls_weighting_details 'calc w=1/[\s^2^(Fo^2^)+(0.0608P)^2^+0.6307P] where P=(Fo^2^+2Fc^2^)/3'
_refine_ls_weighting_scheme calc
_refine_ls_wR_factor_gt 0.1077
_refine_ls_wR_factor_ref 0.1141
_reflns_number_gt 1204
_reflns_number_total 1442
_reflns_threshold_expression >2sigma(I)
_cod_data_source_file b208376k.txt
_cod_data_source_block darm
_cod_depositor_comments
;
The following automatic conversions were performed:
'_symmetry_cell_setting' value 'Monoclinic' changed to 'monoclinic'
according to '/home/saulius/struct/CIF-dictionaries/cif_core.dic'
dictionary named 'cif_core.dic' version 2.4.1 from 2010-06-29.

Automatic conversion script
Id: cif_fix_enum 1527 2010-12-29 10:47:43Z saulius 
;
_cod_original_sg_symbol_H-M C2/c
_cod_database_code 7012185

loop_
_symmetry_equiv_pos_as_xyz
'x, y, z'
'-x, y, -z+1/2'
'x+1/2, y+1/2, z'
'-x+1/2, y+1/2, -z+1/2'
'-x, -y, -z'
'x, -y, z-1/2'
'-x+1/2, -y+1/2, -z'
'x+1/2, -y+1/2, z-1/2'

loop_
_atom_site_label
_atom_site_type_symbol
_atom_site_fract_x
_atom_site_fract_y
_atom_site_fract_z
_atom_site_U_iso_or_equiv
_atom_site_adp_type
_atom_site_occupancy
_atom_site_symmetry_multiplicity
_atom_site_calc_flag
_atom_site_refinement_flags
_atom_site_disorder_assembly
_atom_site_disorder_group
O1 O 0.05636(7) 0.19246(19) -0.02770(9) 0.0704(4) Uani 1 1 d . . .
N1 N 0.11045(6) -0.01462(17) 0.10760(10) 0.0462(3) Uani 1 1 d . . .
N2 N 0.13174(7) -0.06946(19) 0.22449(10) 0.0523(4) Uani 1 1 d . . .
C1 C 0.0000 0.1356(3) 0.2500 0.0389(4) Uani 1 2 d S . .
H1 H 0.0000 0.0080 0.2500 0.047 Uiso 1 2 calc SR . .
C2 C 0.03284(7) 0.2323(2) 0.16876(11) 0.0429(4) Uani 1 1 d . . .
C3 C 0.03057(10) 0.4229(2) 0.16684(14) 0.0583(4) Uani 1 1 d . . .
H3 H 0.0498 0.4868 0.1090 0.070 Uiso 1 1 calc R . .
C4 C 0.0000 0.5177(3) 0.2500 0.0706(7) Uani 1 2 d S . .
H4 H 0.0000 0.6454 0.2500 0.085 Uiso 1 2 calc SR . .
C5 C 0.06605(8) 0.1397(2) 0.07486(12) 0.0467(4) Uani 1 1 d . . .
C6 C 0.13896(8) -0.1261(2) 0.03093(14) 0.0564(4) Uani 1 1 d . . .
H6 H 0.1323 -0.1150 -0.0520 0.068 Uiso 1 1 calc R . .
C7 C 0.17848(9) -0.2548(3) 0.09913(16) 0.0645(5) Uani 1 1 d . . .
H7 H 0.2046 -0.3507 0.0729 0.077 Uiso 1 1 calc R . .
C8 C 0.17255(9) -0.2157(3) 0.21859(15) 0.0602(5) Uani 1 1 d . . .
C9 C 0.20555(13) -0.3165(4) 0.33007(19) 0.0968(8) Uani 1 1 d . . .
H9A H 0.2575 -0.2934 0.3486 0.145 Uiso 1 1 calc R . .
H9B H 0.1970 -0.4457 0.3182 0.145 Uiso 1 1 calc R . .
H9C H 0.1834 -0.2751 0.3952 0.145 Uiso 1 1 calc R . .

loop_
_atom_site_aniso_label
_atom_site_aniso_U_11
_atom_site_aniso_U_22
_atom_site_aniso_U_33
_atom_site_aniso_U_23
_atom_site_aniso_U_13
_atom_site_aniso_U_12
O1 0.0920(9) 0.0790(9) 0.0447(7) 0.0147(6) 0.0242(6) 0.0089(7)
N1 0.0445(6) 0.0563(8) 0.0402(6) -0.0009(5) 0.0136(5) -0.0030(5)
N2 0.0488(7) 0.0655(9) 0.0442(7) 0.0048(6) 0.0131(5) 0.0071(6)
C1 0.0416(9) 0.0358(10) 0.0391(9) 0.000 0.0074(7) 0.000
C2 0.0449(7) 0.0435(8) 0.0391(7) 0.0016(5) 0.0046(5) -0.0032(6)
C3 0.0770(11) 0.0459(10) 0.0522(9) 0.0072(7) 0.0128(8) -0.0096(7)
C4 0.110(2) 0.0363(13) 0.0651(15) 0.000 0.0167(14) 0.000
C5 0.0483(8) 0.0512(9) 0.0422(8) 0.0043(6) 0.0126(6) -0.0073(6)
C6 0.0512(8) 0.0700(11) 0.0517(9) -0.0101(7) 0.0192(7) -0.0046(7)
C7 0.0581(9) 0.0675(12) 0.0733(11) -0.0095(9) 0.0263(8) 0.0050(8)
C8 0.0514(8) 0.0692(11) 0.0634(10) 0.0061(8) 0.0190(7) 0.0109(8)
C9 0.0945(15) 0.115(2) 0.0834(14) 0.0251(13) 0.0231(12) 0.0526(14)

loop_
_atom_type_symbol
_atom_type_description
_atom_type_scat_dispersion_real
_atom_type_scat_dispersion_imag
_atom_type_scat_source
C C 0.0033 0.0016 'International Tables Vol C Tables 4.2.6.8 and 6.1.1.4'
H H 0.0000 0.0000 'International Tables Vol C Tables 4.2.6.8 and 6.1.1.4'
N N 0.0061 0.0033 'International Tables Vol C Tables 4.2.6.8 and 6.1.1.4'
O O 0.0106 0.0060 'International Tables Vol C Tables 4.2.6.8 and 6.1.1.4'

loop_
_geom_angle_atom_site_label_1
_geom_angle_atom_site_label_2
_geom_angle_atom_site_label_3
_geom_angle
_geom_angle_site_symmetry_1
_geom_angle_site_symmetry_3
_geom_angle_publ_flag
C6 N1 N2 111.63(13) . . ?
C6 N1 C5 125.85(13) . . ?
N2 N1 C5 122.52(11) . . ?
C8 N2 N1 104.44(12) . . ?
C2 C1 C2 119.09(18) . 2 ?
C3 C2 C1 120.08(14) . . ?
C3 C2 C5 117.19(13) . . ?
C1 C2 C5 122.55(14) . . ?
C4 C3 C2 120.41(15) . . ?
C3 C4 C3 119.7(2) . 2 ?
O1 C5 N1 118.95(13) . . ?
O1 C5 C2 122.70(15) . . ?
N1 C5 C2 118.35(12) . . ?
C7 C6 N1 106.36(14) . . ?
C6 C7 C8 106.30(15) . . ?
N2 C8 C7 111.27(15) . . ?
N2 C8 C9 120.17(16) . . ?
C7 C8 C9 128.56(17) . . ?

loop_
_geom_bond_atom_site_label_1
_geom_bond_atom_site_label_2
_geom_bond_distance
_geom_bond_site_symmetry_2
_geom_bond_publ_flag
O1 C5 1.2077(17) . ?
N1 C6 1.3682(19) . ?
N1 N2 1.3711(16) . ?
N1 C5 1.401(2) . ?
N2 C8 1.316(2) . ?
C1 C2 1.3898(16) . ?
C1 C2 1.3898(16) 2 ?
C2 C3 1.389(2) . ?
C2 C5 1.490(2) . ?
C3 C4 1.376(2) . ?
C4 C3 1.376(2) 2 ?
C6 C7 1.342(3) . ?
C7 C8 1.411(2) . ?
C8 C9 1.491(3) . ?

loop_
_geom_torsion_atom_site_label_1
_geom_torsion_atom_site_label_2
_geom_torsion_atom_site_label_3
_geom_torsion_atom_site_label_4
_geom_torsion
_geom_torsion_site_symmetry_1
_geom_torsion_site_symmetry_2
_geom_torsion_site_symmetry_3
_geom_torsion_site_symmetry_4
_geom_torsion_publ_flag
C6 N1 N2 C8 -0.69(16) . . . . ?
C5 N1 N2 C8 -179.56(13) . . . . ?
C2 C1 C2 C3 -2.04(11) 2 . . . ?
C2 C1 C2 C5 -176.96(14) 2 . . . ?
C1 C2 C3 C4 4.1(2) . . . . ?
C5 C2 C3 C4 179.31(11) . . . . ?
C2 C3 C4 C3 -2.06(11) . . . 2 ?
C6 N1 C5 O1 -7.2(2) . . . . ?
N2 N1 C5 O1 171.55(14) . . . . ?
C6 N1 C5 C2 173.03(13) . . . . ?
N2 N1 C5 C2 -8.26(19) . . . . ?
C3 C2 C5 O1 -39.4(2) . . . . ?
C1 C2 C5 O1 135.70(15) . . . . ?
C3 C2 C5 N1 140.44(14) . . . . ?
C1 C2 C5 N1 -44.50(17) . . . . ?
N2 N1 C6 C7 0.49(17) . . . . ?
C5 N1 C6 C7 179.32(14) . . . . ?
N1 C6 C7 C8 -0.10(18) . . . . ?
N1 N2 C8 C7 0.61(18) . . . . ?
N1 N2 C8 C9 -179.39(18) . . . . ?
C6 C7 C8 N2 -0.3(2) . . . . ?
C6 C7 C8 C9 179.7(2) . . . . ?
